data_1501652
loop_
_publ_author_name
'D'Souza, Christopher A'
'McBride, William J.'
'Sharkey, Robert M.'
'Todaro, Louis J.'
'Goldenberg, David M.'

_publ_section_title
;
 High-yielding aqueous 18F-labeling of peptides via Al18F chelation.
;
_journal_issue 9
_journal_name_full 'Bioconjugate chemistry'
_journal_page_first 1793
_journal_page_last 1803
_journal_paper_doi 10.1021/bc200175c
_journal_volume 22
_journal_year 2011
_chemical_formula_sum 'C19 H27 Al F N3 O7'
_chemical_formula_weight 455.42
_chemical_name_systematic
;
 ?
;
_space_group_IT_number 14
_symmetry_cell_setting monoclinic
_symmetry_space_group_name_Hall '-P 2ybc'
_symmetry_space_group_name_H-M 'P 1 21/c 1'
_atom_sites_solution_hydrogens geom
_atom_sites_solution_primary direct
_atom_sites_solution_secondary difmap
_audit_creation_method SHELXL-97
_cell_angle_alpha 90.00
_cell_angle_beta 107.52(3)
_cell_angle_gamma 90.00
_cell_formula_units_Z 4
_cell_length_a 20.463(4)
_cell_length_b 8.4950(17)
_cell_length_c 12.692(3)
_cell_measurement_reflns_used 4812
_cell_measurement_temperature 100(2)
_cell_measurement_theta_max 27.48
_cell_measurement_theta_min 2.93
_cell_volume 2103.9(8)
_computing_cell_refinement 'Bruker XSCANS'
_computing_data_collection 'Bruker XSCANS'
_computing_data_reduction 'Bruker SHELXTL'
_computing_molecular_graphics 'Bruker SHELXTL'
_computing_publication_material 'Bruker SHELXTL'
_computing_structure_refinement 'SHELXL-97 (Sheldrick, 1997)'
_computing_structure_solution 'SHELXS-97 (Sheldrick, 1990)'
_diffrn_ambient_temperature 100(2)
_diffrn_measured_fraction_theta_full 0.997
_diffrn_measured_fraction_theta_max 0.997
_diffrn_measurement_device_type 'Bruker-Nonius KappaCCD'
_diffrn_measurement_method '\w scans'
_diffrn_radiation_monochromator graphite
_diffrn_radiation_source 'fine-focus sealed tube'
_diffrn_radiation_type MoK\a
_diffrn_radiation_wavelength 0.71073
_diffrn_reflns_av_R_equivalents 0.0896
_diffrn_reflns_av_sigmaI/netI 0.0883
_diffrn_reflns_limit_h_max 26
_diffrn_reflns_limit_h_min -25
_diffrn_reflns_limit_k_max 11
_diffrn_reflns_limit_k_min -8
_diffrn_reflns_limit_l_max 16
_diffrn_reflns_limit_l_min -16
_diffrn_reflns_number 13148
_diffrn_reflns_theta_full 27.48
_diffrn_reflns_theta_max 27.48
_diffrn_reflns_theta_min 2.93
_exptl_absorpt_coefficient_mu 0.153
_exptl_absorpt_correction_T_max 0.9909
_exptl_absorpt_correction_T_min 0.9249
_exptl_absorpt_correction_type integration
_exptl_crystal_density_diffrn 1.438
_exptl_crystal_density_method 'not measured'
_exptl_crystal_F_000 960
_exptl_crystal_size_max 0.52
_exptl_crystal_size_mid 0.08
_exptl_crystal_size_min 0.06
_refine_diff_density_max 0.318
_refine_diff_density_min -0.388
_refine_diff_density_rms 0.076
_refine_ls_extinction_method none
_refine_ls_goodness_of_fit_ref 1.023
_refine_ls_hydrogen_treatment constr
_refine_ls_matrix_type full
_refine_ls_number_parameters 281
_refine_ls_number_reflns 4812
_refine_ls_number_restraints 0
_refine_ls_restrained_S_all 1.023
_refine_ls_R_factor_all 0.1023
_refine_ls_R_factor_gt 0.0601
_refine_ls_shift/su_max 0.000
_refine_ls_shift/su_mean 0.000
_refine_ls_structure_factor_coef Fsqd
_refine_ls_weighting_details 'calc w=1/[\s^2^(Fo^2^)+(0.0438P)^2^+1.8452P] where P=(Fo^2^+2Fc^2^)/3'
_refine_ls_weighting_scheme calc
_refine_ls_wR_factor_gt 0.1181
_refine_ls_wR_factor_ref 0.1374
_reflns_number_gt 3241
_reflns_number_total 4812
_reflns_threshold_expression >2sigma(I)
_cod_data_source_file bc200175c_si_002.cif
_cod_data_source_block x1703l
_cod_depositor_comments
;
The following automatic conversions were performed:

'_symmetry_cell_setting' value 'Monoclinic' changed to 'monoclinic'
according to /home/saulius/struct/CIF-dictionaries/cif_core.dic
dictionary named 'cif_core.dic' version 2.4.1 from 2010-06-29.

Automatic conversion script
Id: cif_fix_values 1715 2011-07-08 13:25:40Z adriana 
;
_cod_original_cell_volume 2103.9(7)
_cod_original_sg_symbol_H-M P2(1)/c
_cod_database_code 1501652

loop_
_symmetry_equiv_pos_as_xyz
'x, y, z'
'-x, y+1/2, -z+1/2'
'-x, -y, -z'
'x, -y-1/2, z-1/2'

loop_
_atom_site_label
_atom_site_type_symbol
_atom_site_fract_x
_atom_site_fract_y
_atom_site_fract_z
_atom_site_U_iso_or_equiv
_atom_site_adp_type
_atom_site_occupancy
_atom_site_symmetry_multiplicity
_atom_site_calc_flag
_atom_site_refinement_flags
Al Al 0.19425(4) 0.26195(9) 0.54669(5) 0.01709(19) Uani 1 1 d .
F F 0.24155(7) 0.38580(17) 0.49165(11) 0.0220(3) Uani 1 1 d .
O11 O 0.17316(9) -0.1673(2) 0.43389(13) 0.0226(4) Uani 1 1 d .
O12 O 0.21021(8) 0.0776(2) 0.48014(12) 0.0185(4) Uani 1 1 d .
O13 O 0.03815(9) 0.5075(2) 0.37513(14) 0.0291(5) Uani 1 1 d .
O14 O 0.11183(9) 0.3114(2) 0.43837(13) 0.0198(4) Uani 1 1 d .
O22 O 0.66522(9) 0.2541(3) 0.90206(14) 0.0359(5) Uani 1 1 d .
O23 O 0.71008(9) 0.2332(2) 1.08582(13) 0.0253(4) Uani 1 1 d .
H23A H 0.7453 0.2693 1.0735 0.038 Uiso 1 1 calc R
N1 N 0.14259(10) 0.1106(3) 0.62232(15) 0.0179(5) Uani 1 1 d .
N4 N 0.16218(10) 0.4276(3) 0.63611(15) 0.0187(5) Uani 1 1 d .
N7 N 0.27554(10) 0.2322(3) 0.69029(15) 0.0193(5) Uani 1 1 d .
C2 C 0.08682(12) 0.2020(3) 0.64655(19) 0.0183(5) Uani 1 1 d .
H2A H 0.0682 0.1428 0.6983 0.022 Uiso 1 1 calc R
H2B H 0.0491 0.2208 0.5776 0.022 Uiso 1 1 calc R
C3 C 0.11675(13) 0.3587(3) 0.69804(19) 0.0193(6) Uani 1 1 d .
H3A H 0.0791 0.4331 0.6959 0.023 Uiso 1 1 calc R
H3B H 0.1436 0.3422 0.7763 0.023 Uiso 1 1 calc R
C5 C 0.22647(13) 0.4933(3) 0.7134(2) 0.0228(6) Uani 1 1 d .
H5A H 0.2155 0.5634 0.7680 0.027 Uiso 1 1 calc R
H5B H 0.2515 0.5552 0.6718 0.027 Uiso 1 1 calc R
C6 C 0.27015(13) 0.3564(3) 0.77171(19) 0.0237(6) Uani 1 1 d .
H6A H 0.3165 0.3949 0.8124 0.028 Uiso 1 1 calc R
H6B H 0.2496 0.3101 0.8260 0.028 Uiso 1 1 calc R
C8 C 0.26631(13) 0.0704(3) 0.73006(19) 0.0224(6) Uani 1 1 d .
H8A H 0.2966 0.0564 0.8066 0.027 Uiso 1 1 calc R
H8B H 0.2793 -0.0089 0.6827 0.027 Uiso 1 1 calc R
C9 C 0.19170(12) 0.0455(3) 0.72661(18) 0.0195(6) Uani 1 1 d .
H9A H 0.1830 -0.0686 0.7315 0.023 Uiso 1 1 calc R
H9B H 0.1836 0.0976 0.7913 0.023 Uiso 1 1 calc R
C10 C 0.11696(12) -0.0140(3) 0.53824(19) 0.0191(6) Uani 1 1 d .
H10A H 0.0732 0.0193 0.4845 0.023 Uiso 1 1 calc R
H10B H 0.1088 -0.1123 0.5742 0.023 Uiso 1 1 calc R
C11 C 0.17043(12) -0.0415(3) 0.47943(19) 0.0193(6) Uani 1 1 d .
C12 C 0.12334(14) 0.5403(3) 0.55099(19) 0.0228(6) Uani 1 1 d .
H12A H 0.1550 0.6184 0.5351 0.027 Uiso 1 1 calc R
H12B H 0.0894 0.5973 0.5781 0.027 Uiso 1 1 calc R
C13 C 0.08694(13) 0.4496(3) 0.4464(2) 0.0221(6) Uani 1 1 d .
C14 C 0.34181(12) 0.2469(3) 0.66270(19) 0.0227(6) Uani 1 1 d .
H14A H 0.3444 0.3546 0.6344 0.027 Uiso 1 1 calc R
H14B H 0.3405 0.1726 0.6020 0.027 Uiso 1 1 calc R
C15 C 0.40699(13) 0.2161(3) 0.7565(2) 0.0235(6) Uani 1 1 d .
C16 C 0.43623(13) 0.0677(4) 0.7734(2) 0.0242(6) Uani 1 1 d .
H16A H 0.4139 -0.0177 0.7287 0.029 Uiso 1 1 calc R
C17 C 0.49833(13) 0.0424(4) 0.8558(2) 0.0275(7) Uani 1 1 d .
H17A H 0.5174 -0.0604 0.8666 0.033 Uiso 1 1 calc R
C18 C 0.53240(13) 0.1647(4) 0.9216(2) 0.0270(7) Uani 1 1 d .
C19 C 0.50326(14) 0.3140(4) 0.9039(2) 0.0305(7) Uani 1 1 d .
H19A H 0.5258 0.3995 0.9483 0.037 Uiso 1 1 calc R
C20 C 0.44170(13) 0.3397(4) 0.8221(2) 0.0286(7) Uani 1 1 d .
H20A H 0.4229 0.4429 0.8107 0.034 Uiso 1 1 calc R
C21 C 0.59931(14) 0.1372(4) 1.0112(2) 0.0329(7) Uani 1 1 d .
H21A H 0.6079 0.0225 1.0187 0.039 Uiso 1 1 calc R
H21B H 0.5946 0.1758 1.0822 0.039 Uiso 1 1 calc R
C22 C 0.66086(13) 0.2161(3) 0.9913(2) 0.0253(6) Uani 1 1 d .
O24 O 0.03842(12) 0.6966(3) 0.18612(17) 0.0532(7) Uani 1 1 d .
H24A H 0.0405 0.6583 0.2490 0.064 Uiso 1 1 d R
H24B H 0.0129 0.7770 0.1802 0.064 Uiso 1 1 d R

loop_
_atom_site_aniso_label
_atom_site_aniso_U_11
_atom_site_aniso_U_22
_atom_site_aniso_U_33
_atom_site_aniso_U_23
_atom_site_aniso_U_13
_atom_site_aniso_U_12
Al 0.0175(4) 0.0203(4) 0.0128(3) 0.0000(3) 0.0036(3) 0.0001(3)
F 0.0227(8) 0.0247(9) 0.0186(7) 0.0021(6) 0.0061(6) -0.0028(7)
O11 0.0233(10) 0.0211(11) 0.0231(9) -0.0040(8) 0.0065(7) 0.0017(8)
O12 0.0200(9) 0.0204(10) 0.0153(8) 0.0000(7) 0.0055(7) 0.0002(8)
O13 0.0247(10) 0.0352(12) 0.0253(9) 0.0091(9) 0.0042(8) 0.0089(9)
O14 0.0197(9) 0.0210(10) 0.0175(8) 0.0014(7) 0.0037(7) 0.0005(8)
O22 0.0232(10) 0.0587(15) 0.0233(9) 0.0101(10) 0.0031(8) -0.0063(10)
O23 0.0182(9) 0.0366(12) 0.0201(8) -0.0006(9) 0.0045(7) -0.0062(9)
N1 0.0166(11) 0.0207(12) 0.0147(9) 0.0003(9) 0.0023(8) 0.0002(9)
N4 0.0190(11) 0.0198(12) 0.0174(10) -0.0004(9) 0.0057(8) -0.0017(9)
N7 0.0184(11) 0.0242(13) 0.0158(9) 0.0007(9) 0.0058(8) 0.0003(10)
C2 0.0156(12) 0.0226(14) 0.0168(11) 0.0017(10) 0.0053(9) 0.0026(11)
C3 0.0194(13) 0.0224(15) 0.0166(11) 0.0010(11) 0.0062(9) 0.0006(11)
C5 0.0237(14) 0.0258(16) 0.0198(12) -0.0053(11) 0.0081(10) -0.0073(12)
C6 0.0206(13) 0.0344(17) 0.0140(11) -0.0039(12) 0.0024(9) -0.0015(12)
C8 0.0205(13) 0.0288(16) 0.0159(11) 0.0037(11) 0.0023(10) 0.0031(12)
C9 0.0189(13) 0.0230(15) 0.0153(11) 0.0041(11) 0.0029(9) 0.0018(11)
C10 0.0186(13) 0.0200(14) 0.0181(11) -0.0009(11) 0.0046(10) -0.0011(11)
C11 0.0169(13) 0.0229(15) 0.0154(11) 0.0040(11) 0.0008(9) 0.0028(12)
C12 0.0267(14) 0.0195(14) 0.0236(13) 0.0029(11) 0.0098(11) 0.0018(12)
C13 0.0185(13) 0.0279(16) 0.0214(12) 0.0058(12) 0.0085(10) -0.0033(12)
C14 0.0166(12) 0.0337(17) 0.0176(11) -0.0001(12) 0.0047(9) -0.0016(12)
C15 0.0169(13) 0.0352(17) 0.0199(12) -0.0014(12) 0.0079(10) -0.0014(12)
C16 0.0171(13) 0.0344(17) 0.0215(12) -0.0015(12) 0.0066(10) -0.0025(13)
C17 0.0188(14) 0.0375(18) 0.0260(13) 0.0059(13) 0.0067(11) 0.0007(13)
C18 0.0191(14) 0.0418(19) 0.0192(12) 0.0049(13) 0.0047(10) -0.0055(13)
C19 0.0221(15) 0.0403(19) 0.0275(14) -0.0067(13) 0.0053(11) -0.0093(14)
C20 0.0198(14) 0.0355(18) 0.0298(14) -0.0012(13) 0.0063(11) -0.0021(13)
C21 0.0214(14) 0.050(2) 0.0238(13) 0.0066(14) 0.0018(11) -0.0068(14)
C22 0.0220(14) 0.0315(17) 0.0208(12) 0.0043(12) 0.0041(10) 0.0010(12)
O24 0.0680(17) 0.0626(17) 0.0401(12) 0.0266(12) 0.0331(12) 0.0374(14)

loop_
_atom_type_symbol
_atom_type_description
_atom_type_scat_dispersion_real
_atom_type_scat_dispersion_imag
_atom_type_scat_source
C C 0.0033 0.0016 'International Tables Vol C Tables 4.2.6.8 and 6.1.1.4'
H H 0.0000 0.0000 'International Tables Vol C Tables 4.2.6.8 and 6.1.1.4'
N N 0.0061 0.0033 'International Tables Vol C Tables 4.2.6.8 and 6.1.1.4'
O O 0.0106 0.0060 'International Tables Vol C Tables 4.2.6.8 and 6.1.1.4'
F F 0.0171 0.0103 'International Tables Vol C Tables 4.2.6.8 and 6.1.1.4'
Al Al 0.0645 0.0514 'International Tables Vol C Tables 4.2.6.8 and 6.1.1.4'

loop_
_geom_angle_atom_site_label_1
_geom_angle_atom_site_label_2
_geom_angle_atom_site_label_3
_geom_angle
F Al O12 97.71(8)
F Al O14 93.28(8)
O12 Al O14 95.64(8)
F Al N4 96.85(9)
O12 Al N4 165.44(9)
O14 Al N4 83.35(8)
F Al N1 176.25(8)
O12 Al N1 82.62(8)
O14 Al N1 90.40(8)
N4 Al N1 82.86(9)
F Al N7 91.77(8)
O12 Al N7 95.30(8)
O14 Al N7 167.22(9)
N4 Al N7 84.40(8)
N1 Al N7 84.48(8)
C11 O12 Al 117.76(16)
C13 O14 Al 115.69(16)
C10 N1 C2 113.25(18)
C10 N1 C9 111.6(2)
C2 N1 C9 111.15(18)
C10 N1 Al 103.20(14)
C2 N1 Al 107.55(15)
C9 N1 Al 109.65(15)
C12 N4 C5 114.2(2)
C12 N4 C3 110.59(19)
C5 N4 C3 111.31(18)
C12 N4 Al 103.42(14)
C5 N4 Al 104.86(15)
C3 N4 Al 112.09(16)
C8 N7 C6 111.72(18)
C8 N7 C14 111.7(2)
C6 N7 C14 111.1(2)
C8 N7 Al 104.97(15)
C6 N7 Al 108.18(15)
C14 N7 Al 108.97(14)
N1 C2 C3 108.06(19)
N4 C3 C2 110.26(19)
N4 C5 C6 107.9(2)
N7 C6 C5 110.90(19)
N7 C8 C9 110.1(2)
N1 C9 C8 111.76(19)
N1 C10 C11 108.3(2)
O11 C11 O12 124.5(2)
O11 C11 C10 120.6(2)
O12 C11 C10 114.9(2)
N4 C12 C13 108.8(2)
O13 C13 O14 123.7(2)
O13 C13 C12 121.0(3)
O14 C13 C12 115.3(2)
N7 C14 C15 116.3(2)
C16 C15 C20 118.3(2)
C16 C15 C14 121.0(2)
C20 C15 C14 120.5(3)
C15 C16 C17 120.6(3)
C18 C17 C16 121.0(3)
C17 C18 C19 118.3(2)
C17 C18 C21 121.1(3)
C19 C18 C21 120.7(3)
C20 C19 C18 120.9(3)
C19 C20 C15 120.8(3)
C18 C21 C22 114.6(2)
O22 C22 O23 124.8(3)
O22 C22 C21 125.2(2)
O23 C22 C21 110.0(2)

loop_
_geom_bond_atom_site_label_1
_geom_bond_atom_site_label_2
_geom_bond_distance
Al F 1.7143(16)
Al O12 1.8542(19)
Al O14 1.8748(19)
Al N4 2.036(2)
Al N1 2.074(2)
Al N7 2.080(2)
O11 C11 1.224(3)
O12 C11 1.297(3)
O13 C13 1.230(3)
O14 C13 1.296(3)
O22 C22 1.206(3)
O23 C22 1.322(3)
N1 C10 1.482(3)
N1 C2 1.487(3)
N1 C9 1.506(3)
N4 C12 1.483(3)
N4 C5 1.492(3)
N4 C3 1.505(3)
N7 C8 1.496(3)
N7 C6 1.504(3)
N7 C14 1.504(3)
C2 C3 1.527(4)
C5 C6 1.517(4)
C8 C9 1.529(3)
C10 C11 1.517(3)
C12 C13 1.522(4)
C14 C15 1.519(3)
C15 C16 1.384(4)
C15 C20 1.394(4)
C16 C17 1.398(4)
C17 C18 1.383(4)
C18 C19 1.391(4)
C18 C21 1.511(4)
C19 C20 1.387(4)
C21 C22 1.514(4)

loop_
_geom_hbond_atom_site_label_D
_geom_hbond_atom_site_label_H
_geom_hbond_atom_site_label_A
_geom_hbond_distance_DH
_geom_hbond_distance_HA
_geom_hbond_distance_DA
_geom_hbond_angle_DHA
_geom_hbond_site_symmetry_A
O23 H23A O11 0.84 1.78 2.616(3) 171.6 2_656
O24 H24A O13 0.85 2.06 2.888(3) 163.6 .
O24 H24B O13 0.85 2.23 3.050(3) 162.0 2
